data_7115984
loop_
_publ_author_name
'David Schneider'
'Tatiana Spallek'
'Cacilia Maichle-Mossmer'
'Karl W. Tornroos'
'Reiner Anwander'

_publ_section_title
;
 Cerium tetrakis(diisopropylamide) -- a useful precursor for cerium(IV)
 chemistry
;
_journal_name_full Chem.Commun.
_journal_page_first 14763
_journal_paper_doi 10.1039/C4cc06228K
_journal_volume 50
_journal_year 2014
_chemical_formula_sum 'C40 H96 Ce2 N24'
_chemical_formula_weight 1193.64
_chemical_name_systematic
;
 ?
;
_chemical_properties_physical 'Air-sensitive, Moisture-sensitive'
_space_group_crystal_system monoclinic
_space_group_IT_number 14
_space_group_name_Hall '-P 2yn'
_space_group_name_H-M_alt 'P 1 21/n 1'
_symmetry_space_group_name_Hall '-P 2yn'
_symmetry_space_group_name_H-M 'P 1 21/n 1'
_atom_sites_solution_hydrogens geom
_audit_creation_method SHELXL-2013
_cell_angle_alpha 90
_cell_angle_beta 107.8020(10)
_cell_angle_gamma 90
_cell_formula_units_Z 4
_cell_length_a 22.6938(4)
_cell_length_b 11.3429(2)
_cell_length_c 23.4180(4)
_cell_measurement_reflns_used 1097
_cell_measurement_temperature 100(2)
_cell_measurement_theta_max 33.1034
_cell_measurement_theta_min 2.0066
_cell_volume 5739.48(18)
_computing_cell_refinement saint
_computing_data_collection cosmo
_computing_data_reduction saint
_computing_molecular_graphics ortep3
_computing_structure_refinement 'SHELXL-2013 (Sheldrick, 2013)'
_computing_structure_solution shelxs
_diffrn_ambient_temperature 100(2)
_diffrn_measured_fraction_theta_full 0.999
_diffrn_measured_fraction_theta_max 0.999S
_diffrn_measurement_device_type 'Apex II Duo'
_diffrn_measurement_method 'Omega/phi scans'
_diffrn_radiation_type MoK\a
_diffrn_radiation_wavelength 0.71073
_diffrn_reflns_av_R_equivalents 0.0630
_diffrn_reflns_av_unetI/netI 0.0555
_diffrn_reflns_Laue_measured_fraction_full 0.999
_diffrn_reflns_Laue_measured_fraction_max 0.999
_diffrn_reflns_limit_h_max 32
_diffrn_reflns_limit_h_min -30
_diffrn_reflns_limit_k_max 16
_diffrn_reflns_limit_k_min -15
_diffrn_reflns_limit_l_max 33
_diffrn_reflns_limit_l_min -33
_diffrn_reflns_number 86052
_diffrn_reflns_point_group_measured_fraction_full 0.999
_diffrn_reflns_point_group_measured_fraction_max 0.999
_diffrn_reflns_theta_full 25.242
_diffrn_reflns_theta_max 30.518
_diffrn_reflns_theta_min 1.500
_diffrn_source Imus
_exptl_absorpt_coefficient_mu 1.616
_exptl_absorpt_correction_T_max 0.88
_exptl_absorpt_correction_T_min 0.76
_exptl_absorpt_correction_type multi-scan
_exptl_absorpt_process_details 'SADABS V2012/1 (Bruker AXS Inc.)'
_exptl_crystal_colour black
_exptl_crystal_density_diffrn 1.381
_exptl_crystal_density_method 'not measured'
_exptl_crystal_description column
_exptl_crystal_F_000 2480
_exptl_crystal_size_max 0.239
_exptl_crystal_size_mid 0.221
_exptl_crystal_size_min 0.080
_refine_diff_density_max 0.800
_refine_diff_density_min -0.624
_refine_diff_density_rms 0.117
_refine_ls_extinction_method none
_refine_ls_goodness_of_fit_ref 1.002
_refine_ls_hydrogen_treatment constr
_refine_ls_matrix_type full
_refine_ls_number_parameters 632
_refine_ls_number_reflns 17540
_refine_ls_number_restraints 0
_refine_ls_restrained_S_all 1.002
_refine_ls_R_factor_all 0.0544
_refine_ls_R_factor_gt 0.0330
_refine_ls_shift/su_max 0.005
_refine_ls_shift/su_mean 0.000S
_refine_ls_structure_factor_coef Fsqd
_refine_ls_weighting_details 'w=1/[\s^2^(Fo^2^)+(0.0227P)^2^+1.5911P] where P=(Fo^2^+2Fc^2^)/3'
_refine_ls_weighting_scheme calc
_refine_ls_wR_factor_gt 0.0589
_refine_ls_wR_factor_ref 0.0648
_reflns_Friedel_coverage 0.000
_reflns_number_gt 13496
_reflns_number_total 17540
_reflns_threshold_expression 'I > 2\s(I)'
_cod_data_source_file c4cc06228k2.cif
_cod_data_source_block mo_da108b_0m
_cod_original_cell_volume 5739.47(18)
_cod_database_code 7115984
_shelx_space_group_comment
;
The symmetry employed for this shelxl refinement is uniquely defined
by the following loop, which should always be used as a source of
symmetry information in preference to the above space-group names.
They are only intended as comments.
;
_shelxl_version_number 2013-3

loop_
_space_group_symop_operation_xyz
'x, y, z'
'-x+1/2, y+1/2, -z+1/2'
'-x, -y, -z'
'x-1/2, -y-1/2, z-1/2'

loop_
_atom_site_label
_atom_site_type_symbol
_atom_site_fract_x
_atom_site_fract_y
_atom_site_fract_z
_atom_site_U_iso_or_equiv
_atom_site_adp_type
_atom_site_occupancy
_atom_site_site_symmetry_order
_atom_site_calc_flag
_atom_site_refinement_flags_posn
_atom_site_refinement_flags_adp
_atom_site_refinement_flags_occupancy
_atom_site_disorder_assembly
_atom_site_disorder_group
Ce1 Ce 0.76584(2) 0.81667(2) 0.08202(2) 0.00978(3) Uani 1 1 d . . . . .
Ce2 Ce 0.74306(2) 0.75536(2) -0.08430(2) 0.00928(3) Uani 1 1 d . . . . .
N11 N 0.83156(9) 0.93925(18) 0.14211(9) 0.0177(4) Uani 1 1 d . . . . .
N12 N 0.90954(9) 0.96545(17) 0.23572(9) 0.0157(4) Uani 1 1 d . . . . .
N13 N 0.85944(9) 1.12952(18) 0.18185(9) 0.0207(5) Uani 1 1 d . . . . .
N31 N 0.67901(9) 0.89816(19) 0.08843(9) 0.0208(5) Uani 1 1 d . . . . .
N32 N 0.58249(9) 0.89736(19) 0.10785(9) 0.0200(5) Uani 1 1 d . . . . .
N33 N 0.60918(10) 1.06006(19) 0.06081(9) 0.0218(5) Uani 1 1 d . . . . .
N41 N 0.70838(8) 0.69915(16) -0.00254(8) 0.0123(4) Uani 1 1 d . . . . .
N42 N 0.59985(9) 0.67216(18) -0.03324(9) 0.0183(4) Uani 1 1 d . . . . .
N43 N 0.66378(10) 0.52109(18) 0.01729(9) 0.0194(4) Uani 1 1 d . . . . .
N51 N 0.79883(8) 0.87583(16) 0.00073(8) 0.0116(4) Uani 1 1 d . . . . .
N52 N 0.90585(9) 0.91955(17) 0.02825(9) 0.0152(4) Uani 1 1 d . . . . .
N53 N 0.83497(9) 1.05958(18) -0.02320(9) 0.0169(4) Uani 1 1 d . . . . .
N61 N 0.83128(9) 0.67887(18) -0.09014(9) 0.0171(4) Uani 1 1 d . . . . .
N62 N 0.89761(9) 0.51234(18) -0.06010(9) 0.0165(4) Uani 1 1 d . . . . .
N63 N 0.93098(9) 0.67524(17) -0.10248(9) 0.0148(4) Uani 1 1 d . . . . .
N71 N 0.70552(9) 0.91110(17) -0.14007(9) 0.0177(4) Uani 1 1 d . . . . .
N72 N 0.63558(9) 1.05797(18) -0.19290(8) 0.0158(4) Uani 1 1 d . . . . .
N73 N 0.71748(10) 1.00042(18) -0.22714(9) 0.0194(4) Uani 1 1 d . . . . .
N81 N 0.67754(9) 0.63341(18) -0.14359(9) 0.0165(4) Uani 1 1 d . . . . .
N82 N 0.59185(9) 0.62315(19) -0.23174(9) 0.0192(4) Uani 1 1 d . . . . .
N83 N 0.62898(9) 0.45090(19) -0.17785(10) 0.0212(5) Uani 1 1 d . . . . .
C24 C 0.75408(13) 0.6663(3) 0.22859(15) 0.0350(7) Uani 1 1 d . . . . .
H24A H 0.7684 0.7469 0.2257 0.052 Uiso 1 1 calc R U . . .
H24B H 0.7417 0.6586 0.2650 0.052 Uiso 1 1 calc R U . . .
H24C H 0.7186 0.6490 0.1934 0.052 Uiso 1 1 calc R U . . .
N23 N 0.80378(9) 0.58399(18) 0.23111(9) 0.0183(4) Uani 1 1 d . . . . .
C23 C 0.92776(11) 0.5206(2) 0.25084(11) 0.0197(5) Uani 1 1 d . . . . .
H23A H 0.9536 0.4503 0.2541 0.030 Uiso 1 1 calc R U . . .
H23B H 0.9065 0.5177 0.2815 0.030 Uiso 1 1 calc R U . . .
H23C H 0.9538 0.5912 0.2568 0.030 Uiso 1 1 calc R U . . .
N22 N 0.88192(9) 0.52453(18) 0.19126(8) 0.0166(4) Uani 1 1 d . . . . .
C22 C 0.91059(13) 0.5300(3) 0.14382(12) 0.0284(6) Uani 1 1 d . . . . .
H22A H 0.8785 0.5262 0.1048 0.043 Uiso 1 1 calc R U . . .
H22B H 0.9391 0.4634 0.1477 0.043 Uiso 1 1 calc R U . . .
H22C H 0.9336 0.6041 0.1469 0.043 Uiso 1 1 calc R U . . .
N21 N 0.80678(9) 0.66235(18) 0.13796(9) 0.0196(5) Uani 1 1 d . . . . .
C21 C 0.82884(11) 0.5960(2) 0.18315(10) 0.0152(5) Uani 1 1 d . . . . .
C25 C 0.78724(13) 0.4637(2) 0.24399(12) 0.0273(6) Uani 1 1 d . . . . .
H25A H 0.7482 0.4407 0.2143 0.041 Uiso 1 1 calc R U . . .
H25B H 0.7825 0.4613 0.2842 0.041 Uiso 1 1 calc R U . . .
H25C H 0.8200 0.4090 0.2421 0.041 Uiso 1 1 calc R U . . .
C11 C 0.86415(10) 1.0060(2) 0.18319(10) 0.0142(5) Uani 1 1 d . . . . .
C12 C 0.92181(12) 0.8394(2) 0.23761(12) 0.0228(6) Uani 1 1 d . . . . .
H12A H 0.9244 0.8134 0.1985 0.034 Uiso 1 1 calc R U . . .
H12B H 0.8883 0.7971 0.2470 0.034 Uiso 1 1 calc R U . . .
H12C H 0.9611 0.8229 0.2686 0.034 Uiso 1 1 calc R U . . .
C13 C 0.90367(12) 1.0061(2) 0.29304(11) 0.0217(6) Uani 1 1 d . . . . .
H13A H 0.8886 1.0876 0.2889 0.033 Uiso 1 1 calc R U . . .
H13B H 0.9442 1.0025 0.3238 0.033 Uiso 1 1 calc R U . . .
H13C H 0.8743 0.9556 0.3048 0.033 Uiso 1 1 calc R U . . .
C14 C 0.81165(13) 1.1780(3) 0.13082(12) 0.0328(7) Uani 1 1 d . . . . .
H14A H 0.8240 1.1685 0.0945 0.049 Uiso 1 1 calc R U . . .
H14B H 0.8061 1.2619 0.1377 0.049 Uiso 1 1 calc R U . . .
H14C H 0.7726 1.1362 0.1259 0.049 Uiso 1 1 calc R U . . .
C15 C 0.91574(13) 1.2004(2) 0.19856(12) 0.0263(6) Uani 1 1 d . . . . .
H15A H 0.9343 1.1992 0.1659 0.039 Uiso 1 1 calc R U . . .
H15B H 0.9451 1.1678 0.2350 0.039 Uiso 1 1 calc R U . . .
H15C H 0.9056 1.2818 0.2061 0.039 Uiso 1 1 calc R U . . .
C31 C 0.62803(11) 0.9472(2) 0.08611(10) 0.0174(5) Uani 1 1 d . . . . .
C32 C 0.59801(13) 0.7830(2) 0.13683(12) 0.0253(6) Uani 1 1 d . . . . .
H32A H 0.5970 0.7229 0.1065 0.038 Uiso 1 1 calc R U . . .
H32B H 0.5679 0.7629 0.1576 0.038 Uiso 1 1 calc R U . . .
H32C H 0.6395 0.7863 0.1659 0.038 Uiso 1 1 calc R U . . .
C33 C 0.51783(12) 0.9023(3) 0.07058(13) 0.0348(7) Uani 1 1 d . . . . .
H33A H 0.5089 0.9804 0.0521 0.052 Uiso 1 1 calc R U . . .
H33B H 0.4909 0.8876 0.0955 0.052 Uiso 1 1 calc R U . . .
H33C H 0.5104 0.8421 0.0391 0.052 Uiso 1 1 calc R U . . .
C34 C 0.59367(15) 1.1475(3) 0.10005(13) 0.0345(7) Uani 1 1 d . . . . .
H34A H 0.5708 1.2128 0.0758 0.052 Uiso 1 1 calc R U . . .
H34B H 0.6318 1.1776 0.1287 0.052 Uiso 1 1 calc R U . . .
H34C H 0.5680 1.1106 0.1219 0.052 Uiso 1 1 calc R U . . .
C35 C 0.64624(12) 1.1106(3) 0.02649(12) 0.0280(6) Uani 1 1 d . . . . .
H35A H 0.6547 1.0504 0.0000 0.042 Uiso 1 1 calc R U . . .
H35B H 0.6854 1.1394 0.0539 0.042 Uiso 1 1 calc R U . . .
H35C H 0.6237 1.1764 0.0023 0.042 Uiso 1 1 calc R U . . .
C41 C 0.66069(11) 0.6349(2) -0.00599(10) 0.0145(5) Uani 1 1 d . . . . .
C42 C 0.59147(11) 0.7935(2) -0.05419(12) 0.0209(5) Uani 1 1 d . . . . .
H42A H 0.6019 0.8002 -0.0917 0.031 Uiso 1 1 calc R U . . .
H42B H 0.6186 0.8452 -0.0239 0.031 Uiso 1 1 calc R U . . .
H42C H 0.5483 0.8169 -0.0611 0.031 Uiso 1 1 calc R U . . .
C43 C 0.55429(12) 0.5926(3) -0.07264(13) 0.0304(7) Uani 1 1 d . . . . .
H43A H 0.5495 0.6118 -0.1146 0.046 Uiso 1 1 calc R U . . .
H43B H 0.5144 0.6018 -0.0651 0.046 Uiso 1 1 calc R U . . .
H43C H 0.5685 0.5109 -0.0646 0.046 Uiso 1 1 calc R U . . .
C44 C 0.72387(12) 0.4632(2) 0.03629(12) 0.0248(6) Uani 1 1 d . . . . .
H44A H 0.7181 0.3775 0.0342 0.037 Uiso 1 1 calc R U . . .
H44B H 0.7461 0.4861 0.0776 0.037 Uiso 1 1 calc R U . . .
H44C H 0.7479 0.4870 0.0098 0.037 Uiso 1 1 calc R U . . .
C45A C 0.6182(5) 0.4805(6) 0.0446(6) 0.0278(16) Uani 0.73(3) 1 d . . P A 1
H45A H 0.5852 0.5393 0.0382 0.042 Uiso 0.73(3) 1 calc R U P A 1
H45B H 0.6380 0.4691 0.0877 0.042 Uiso 0.73(3) 1 calc R U P A 1
H45C H 0.6006 0.4056 0.0263 0.042 Uiso 0.73(3) 1 calc R U P A 1
C45B C 0.6326(12) 0.488(2) 0.0635(10) 0.0278(16) Uani 0.27(3) 1 d . . P A 2
H45D H 0.6597 0.5085 0.1036 0.042 Uiso 0.27(3) 1 calc R U P A 2
H45E H 0.6241 0.4034 0.0614 0.042 Uiso 0.27(3) 1 calc R U P A 2
H45F H 0.5935 0.5317 0.0554 0.042 Uiso 0.27(3) 1 calc R U P A 2
C51 C 0.84343(10) 0.9475(2) 0.00180(10) 0.0126(4) Uani 1 1 d . . . . .
C52 C 0.91962(11) 0.8008(2) 0.05170(11) 0.0196(5) Uani 1 1 d . . . . .
H52A H 0.8953 0.7441 0.0223 0.029 Uiso 1 1 calc R U . . .
H52B H 0.9090 0.7935 0.0891 0.029 Uiso 1 1 calc R U . . .
H52C H 0.9638 0.7847 0.0596 0.029 Uiso 1 1 calc R U . . .
C53 C 0.94684(11) 1.0079(2) 0.06573(13) 0.0264(6) Uani 1 1 d . . . . .
H53A H 0.9880 1.0018 0.0606 0.040 Uiso 1 1 calc R U . . .
H53B H 0.9500 0.9942 0.1079 0.040 Uiso 1 1 calc R U . . .
H53C H 0.9300 1.0868 0.0538 0.040 Uiso 1 1 calc R U . . .
C54 C 0.77405(11) 1.1132(2) -0.03848(11) 0.0209(5) Uani 1 1 d . . . . .
H54A H 0.7509 1.0941 -0.0801 0.031 Uiso 1 1 calc R U . . .
H54B H 0.7784 1.1989 -0.0339 0.031 Uiso 1 1 calc R U . . .
H54C H 0.7518 1.0828 -0.0117 0.031 Uiso 1 1 calc R U . . .
C55 C 0.87342(13) 1.1033(2) -0.05790(13) 0.0275(6) Uani 1 1 d . . . . .
H55A H 0.8501 1.1008 -0.1007 0.041 Uiso 1 1 calc R U . . .
H55B H 0.9104 1.0538 -0.0504 0.041 Uiso 1 1 calc R U . . .
H55C H 0.8858 1.1847 -0.0461 0.041 Uiso 1 1 calc R U . . .
C61 C 0.88218(10) 0.6268(2) -0.08488(9) 0.0134(5) Uani 1 1 d . . . . .
C62 C 0.85334(12) 0.4629(3) -0.03321(12) 0.0253(6) Uani 1 1 d . . . . .
H62A H 0.8156 0.4405 -0.0649 0.038 Uiso 1 1 calc R U . . .
H62B H 0.8433 0.5218 -0.0070 0.038 Uiso 1 1 calc R U . . .
H62C H 0.8713 0.3931 -0.0096 0.038 Uiso 1 1 calc R U . . .
C63 C 0.91641(13) 0.4263(2) -0.09782(12) 0.0235(6) Uani 1 1 d . . . . .
H63A H 0.8798 0.3983 -0.1293 0.035 Uiso 1 1 calc R U . . .
H63B H 0.9369 0.3594 -0.0732 0.035 Uiso 1 1 calc R U . . .
H63C H 0.9451 0.4635 -0.1162 0.035 Uiso 1 1 calc R U . . .
C64 C 0.91803(12) 0.7897(2) -0.13156(12) 0.0204(5) Uani 1 1 d . . . . .
H64A H 0.9514 0.8107 -0.1482 0.031 Uiso 1 1 calc R U . . .
H64B H 0.9153 0.8493 -0.1021 0.031 Uiso 1 1 calc R U . . .
H64C H 0.8787 0.7864 -0.1640 0.031 Uiso 1 1 calc R U . . .
C65 C 0.99391(10) 0.6668(2) -0.06154(11) 0.0198(5) Uani 1 1 d . . . . .
H65A H 1.0235 0.6771 -0.0840 0.030 Uiso 1 1 calc R U . . .
H65B H 1.0000 0.5893 -0.0422 0.030 Uiso 1 1 calc R U . . .
H65C H 1.0005 0.7285 -0.0309 0.030 Uiso 1 1 calc R U . . .
C71 C 0.68768(10) 0.9838(2) -0.18312(10) 0.0136(5) Uani 1 1 d . . . . .
C72 C 0.59272(11) 1.0677(2) -0.25386(11) 0.0217(6) Uani 1 1 d . . . . .
H72A H 0.6162 1.0686 -0.2827 0.033 Uiso 1 1 calc R U . . .
H72B H 0.5689 1.1408 -0.2575 0.033 Uiso 1 1 calc R U . . .
H72C H 0.5644 1.0001 -0.2621 0.033 Uiso 1 1 calc R U . . .
C73 C 0.60349(12) 1.0524(2) -0.14824(11) 0.0233(6) Uani 1 1 d . . . . .
H73A H 0.5782 1.1234 -0.1509 0.035 Uiso 1 1 calc R U . . .
H73B H 0.6338 1.0475 -0.1082 0.035 Uiso 1 1 calc R U . . .
H73C H 0.5768 0.9826 -0.1554 0.035 Uiso 1 1 calc R U . . .
C74 C 0.76878(13) 0.9206(2) -0.22240(14) 0.0326(7) Uani 1 1 d . . . . .
H74A H 0.7548 0.8391 -0.2217 0.049 Uiso 1 1 calc R U . . .
H74B H 0.8022 0.9373 -0.1854 0.049 Uiso 1 1 calc R U . . .
H74C H 0.7840 0.9317 -0.2570 0.049 Uiso 1 1 calc R U . . .
C75 C 0.73191(12) 1.1209(2) -0.24108(12) 0.0232(6) Uani 1 1 d . . . . .
H75A H 0.7332 1.1243 -0.2825 0.035 Uiso 1 1 calc R U . . .
H75B H 0.7722 1.1442 -0.2137 0.035 Uiso 1 1 calc R U . . .
H75C H 0.7000 1.1748 -0.2364 0.035 Uiso 1 1 calc R U . . .
C81 C 0.63586(11) 0.5739(2) -0.18151(11) 0.0155(5) Uani 1 1 d . . . . .
C82 C 0.59285(12) 0.7507(2) -0.23721(12) 0.0223(5) Uani 1 1 d . . . . .
H82A H 0.6277 0.7740 -0.2512 0.033 Uiso 1 1 calc R U . . .
H82B H 0.5975 0.7868 -0.1981 0.033 Uiso 1 1 calc R U . . .
H82C H 0.5540 0.7774 -0.2661 0.033 Uiso 1 1 calc R U . . .
C83 C 0.57570(13) 0.5638(3) -0.28966(12) 0.0307(7) Uani 1 1 d . . . . .
H83A H 0.5308 0.5668 -0.3085 0.046 Uiso 1 1 calc R U . . .
H83B H 0.5892 0.4814 -0.2839 0.046 Uiso 1 1 calc R U . . .
H83C H 0.5963 0.6032 -0.3156 0.046 Uiso 1 1 calc R U . . .
C84 C 0.56806(12) 0.3976(2) -0.19085(13) 0.0285(6) Uani 1 1 d . . . . .
H84A H 0.5365 0.4545 -0.2122 0.043 Uiso 1 1 calc R U . . .
H84B H 0.5608 0.3748 -0.1532 0.043 Uiso 1 1 calc R U . . .
H84C H 0.5659 0.3276 -0.2159 0.043 Uiso 1 1 calc R U . . .
C85 C 0.67683(13) 0.3896(2) -0.13201(12) 0.0288(6) Uani 1 1 d . . . . .
H85A H 0.6765 0.3059 -0.1424 0.043 Uiso 1 1 calc R U . . .
H85B H 0.6691 0.3978 -0.0933 0.043 Uiso 1 1 calc R U . . .
H85C H 0.7173 0.4236 -0.1293 0.043 Uiso 1 1 calc R U . . .

loop_
_atom_site_aniso_label
_atom_site_aniso_U_11
_atom_site_aniso_U_22
_atom_site_aniso_U_33
_atom_site_aniso_U_23
_atom_site_aniso_U_13
_atom_site_aniso_U_12
Ce1 0.01068(6) 0.01019(6) 0.00834(6) 0.00045(5) 0.00273(4) 0.00043(5)
Ce2 0.01018(5) 0.00925(6) 0.00823(6) 0.00023(5) 0.00257(4) -0.00137(5)
N11 0.0203(10) 0.0161(11) 0.0142(10) -0.0016(8) 0.0015(8) -0.0016(8)
N12 0.0164(10) 0.0134(10) 0.0141(10) -0.0023(8) 0.0002(8) 0.0022(8)
N13 0.0211(10) 0.0144(11) 0.0194(11) -0.0025(8) -0.0043(9) 0.0009(9)
N31 0.0173(10) 0.0270(12) 0.0164(10) -0.0047(9) 0.0029(9) 0.0058(9)
N32 0.0207(10) 0.0219(12) 0.0190(11) 0.0064(9) 0.0085(9) 0.0082(9)
N33 0.0211(11) 0.0260(12) 0.0206(11) 0.0064(9) 0.0096(9) 0.0068(9)
N41 0.0148(9) 0.0101(10) 0.0124(9) -0.0003(7) 0.0048(8) -0.0025(8)
N42 0.0143(9) 0.0174(11) 0.0231(11) -0.0040(9) 0.0057(9) -0.0045(8)
N43 0.0228(11) 0.0147(11) 0.0234(11) 0.0021(8) 0.0110(9) -0.0047(9)
N51 0.0147(9) 0.0096(9) 0.0107(9) -0.0010(7) 0.0041(8) -0.0026(8)
N52 0.0121(9) 0.0145(10) 0.0176(10) -0.0018(8) 0.0023(8) -0.0021(8)
N53 0.0157(10) 0.0134(10) 0.0217(11) 0.0033(8) 0.0061(9) -0.0033(8)
N61 0.0164(9) 0.0193(11) 0.0145(10) -0.0038(8) 0.0033(8) 0.0015(9)
N62 0.0163(10) 0.0165(11) 0.0175(10) 0.0024(8) 0.0063(8) 0.0006(8)
N63 0.0145(9) 0.0123(10) 0.0163(10) 0.0032(8) 0.0028(8) 0.0009(8)
N71 0.0220(10) 0.0140(10) 0.0139(10) 0.0017(8) 0.0006(9) -0.0027(8)
N72 0.0175(10) 0.0188(11) 0.0117(9) 0.0024(8) 0.0053(8) 0.0047(8)
N73 0.0262(11) 0.0144(11) 0.0223(11) 0.0050(8) 0.0142(9) 0.0047(9)
N81 0.0171(10) 0.0158(11) 0.0160(10) -0.0030(8) 0.0041(8) -0.0020(8)
N82 0.0188(10) 0.0172(11) 0.0174(10) -0.0065(9) -0.0008(9) -0.0016(9)
N83 0.0180(10) 0.0162(11) 0.0248(12) -0.0062(9) 0.0000(9) -0.0025(9)
C24 0.0290(15) 0.0325(17) 0.0501(19) 0.0058(14) 0.0220(14) 0.0117(13)
N23 0.0187(10) 0.0160(11) 0.0229(11) 0.0045(8) 0.0102(9) 0.0024(8)
C23 0.0156(11) 0.0187(13) 0.0223(13) 0.0020(10) 0.0020(10) 0.0038(10)
N22 0.0202(10) 0.0179(11) 0.0116(10) 0.0026(8) 0.0048(8) 0.0041(9)
C22 0.0387(16) 0.0270(15) 0.0249(14) 0.0032(12) 0.0177(13) 0.0064(13)
N21 0.0223(10) 0.0140(11) 0.0178(10) 0.0030(8) -0.0009(9) -0.0026(8)
C21 0.0180(11) 0.0112(12) 0.0145(11) -0.0010(9) 0.0022(10) -0.0032(9)
C25 0.0258(14) 0.0270(15) 0.0293(15) 0.0096(12) 0.0089(12) -0.0008(12)
C11 0.0111(10) 0.0159(12) 0.0162(11) -0.0009(9) 0.0051(9) 0.0016(9)
C12 0.0221(12) 0.0190(14) 0.0229(13) 0.0006(10) 0.0004(11) 0.0034(10)
C13 0.0225(13) 0.0254(14) 0.0152(12) -0.0037(10) 0.0027(10) 0.0037(11)
C14 0.0390(16) 0.0229(15) 0.0261(15) 0.0001(12) -0.0056(13) 0.0125(13)
C15 0.0329(15) 0.0151(13) 0.0296(15) -0.0028(11) 0.0079(12) -0.0056(11)
C31 0.0199(12) 0.0209(13) 0.0113(11) -0.0009(9) 0.0044(10) 0.0054(10)
C32 0.0307(14) 0.0203(14) 0.0241(14) 0.0038(11) 0.0073(12) 0.0056(11)
C33 0.0183(13) 0.052(2) 0.0388(17) 0.0201(15) 0.0151(13) 0.0091(13)
C34 0.0451(18) 0.0276(16) 0.0366(17) 0.0079(13) 0.0211(15) 0.0156(14)
C35 0.0219(13) 0.0380(17) 0.0244(14) 0.0020(12) 0.0074(11) -0.0053(12)
C41 0.0209(12) 0.0128(12) 0.0117(11) -0.0030(9) 0.0076(9) -0.0017(9)
C42 0.0150(11) 0.0236(14) 0.0228(13) -0.0028(10) 0.0041(10) 0.0012(10)
C43 0.0170(12) 0.0314(16) 0.0418(17) -0.0154(13) 0.0074(12) -0.0083(12)
C44 0.0315(14) 0.0141(13) 0.0244(14) 0.0040(10) 0.0020(12) -0.0001(11)
C45A 0.045(4) 0.023(2) 0.024(4) -0.001(3) 0.023(3) -0.007(2)
C45B 0.045(4) 0.023(2) 0.024(4) -0.001(3) 0.023(3) -0.007(2)
C51 0.0154(11) 0.0134(12) 0.0099(10) -0.0015(8) 0.0051(9) -0.0002(9)
C52 0.0175(11) 0.0181(13) 0.0201(13) 0.0003(10) 0.0011(10) 0.0057(10)
C53 0.0161(12) 0.0239(15) 0.0335(16) -0.0091(12) -0.0011(11) -0.0043(11)
C54 0.0215(12) 0.0151(13) 0.0246(13) 0.0013(10) 0.0047(11) 0.0008(10)
C55 0.0356(15) 0.0173(14) 0.0361(16) 0.0060(12) 0.0205(13) -0.0027(12)
C61 0.0155(11) 0.0159(12) 0.0078(10) -0.0008(9) 0.0021(9) -0.0003(9)
C62 0.0211(13) 0.0322(16) 0.0229(14) 0.0055(12) 0.0072(11) -0.0045(12)
C63 0.0344(15) 0.0131(13) 0.0244(14) 0.0015(10) 0.0112(12) 0.0023(11)
C64 0.0212(12) 0.0151(12) 0.0231(13) 0.0015(10) 0.0039(11) 0.0010(10)
C65 0.0145(11) 0.0230(14) 0.0210(13) 0.0024(10) 0.0040(10) -0.0015(10)
C71 0.0158(11) 0.0127(12) 0.0120(11) -0.0024(8) 0.0039(9) -0.0023(9)
C72 0.0219(12) 0.0210(14) 0.0187(13) 0.0049(10) 0.0012(11) 0.0060(11)
C73 0.0275(14) 0.0233(14) 0.0234(13) 0.0032(11) 0.0140(12) 0.0046(11)
C74 0.0367(16) 0.0230(15) 0.0477(19) 0.0056(13) 0.0272(15) 0.0114(13)
C75 0.0274(14) 0.0191(13) 0.0251(14) 0.0069(11) 0.0109(12) -0.0007(11)
C81 0.0134(11) 0.0165(12) 0.0168(12) -0.0044(9) 0.0050(9) -0.0022(9)
C82 0.0209(12) 0.0191(13) 0.0227(13) -0.0012(11) 0.0003(11) 0.0007(11)
C83 0.0284(14) 0.0352(17) 0.0198(14) -0.0136(12) -0.0057(12) 0.0060(13)
C84 0.0257(14) 0.0156(13) 0.0417(17) -0.0096(12) 0.0064(13) -0.0062(11)
C85 0.0297(14) 0.0202(14) 0.0294(15) -0.0041(12) -0.0014(12) 0.0021(12)

loop_
_atom_type_symbol
_atom_type_description
_atom_type_scat_dispersion_real
_atom_type_scat_dispersion_imag
_atom_type_scat_source
C C 0.0034 0.0017 'International Tables Vol C Tables 4.2.6.8 and 6.1.1.4'
N N 0.0066 0.0034 'International Tables Vol C Tables 4.2.6.8 and 6.1.1.4'
Ce Ce -0.1990 2.6643 'International Tables Vol C Tables 4.2.6.8 and 6.1.1.4'
H H 0.0000 0.0000 'International Tables Vol C Tables 4.2.6.8 and 6.1.1.4'

loop_
_geom_angle_atom_site_label_1
_geom_angle_atom_site_label_2
_geom_angle_atom_site_label_3
_geom_angle
N11 Ce1 N21 92.37(7)
N11 Ce1 N31 97.78(8)
N21 Ce1 N31 120.61(8)
N11 Ce1 N51 90.93(7)
N21 Ce1 N51 121.74(7)
N31 Ce1 N51 116.44(7)
N11 Ce1 N41 164.46(7)
N21 Ce1 N41 94.16(7)
N31 Ce1 N41 90.99(7)
N51 Ce1 N41 73.65(6)
N11 Ce1 Ce2 128.19(5)
N21 Ce1 Ce2 111.09(6)
N31 Ce1 Ce2 107.29(5)
N51 Ce1 Ce2 37.33(4)
N41 Ce1 Ce2 36.34(4)
N81 Ce2 N71 93.78(7)
N81 Ce2 N61 99.45(7)
N71 Ce2 N61 117.88(8)
N81 Ce2 N41 90.77(7)
N71 Ce2 N41 122.01(7)
N61 Ce2 N41 118.19(7)
N81 Ce2 N51 163.51(7)
N71 Ce2 N51 92.58(7)
N61 Ce2 N51 90.96(7)
N41 Ce2 N51 72.98(6)
N81 Ce2 Ce1 127.86(5)
N71 Ce2 Ce1 111.33(5)
N61 Ce2 Ce1 106.80(5)
N41 Ce2 Ce1 37.11(4)
N51 Ce2 Ce1 35.88(4)
C11 N11 Ce1 169.88(18)
C11 N12 C12 115.24(19)
C11 N12 C13 116.61(19)
C12 N12 C13 110.6(2)
C11 N13 C14 115.3(2)
C11 N13 C15 119.3(2)
C14 N13 C15 112.6(2)
C31 N31 Ce1 173.82(18)
C31 N32 C32 115.3(2)
C31 N32 C33 119.0(2)
C32 N32 C33 111.6(2)
C31 N33 C35 115.9(2)
C31 N33 C34 116.6(2)
C35 N33 C34 111.8(2)
C41 N41 Ce2 125.63(15)
C41 N41 Ce1 126.70(15)
Ce2 N41 Ce1 106.55(7)
C41 N42 C42 116.69(19)
C41 N42 C43 120.6(2)
C42 N42 C43 112.1(2)
C41 N43 C45A 120.6(4)
C41 N43 C44 117.9(2)
C45A N43 C44 116.8(4)
C41 N43 C45B 122.0(9)
C44 N43 C45B 105.7(10)
C51 N51 Ce1 127.31(15)
C51 N51 Ce2 125.37(15)
Ce1 N51 Ce2 106.79(7)
C51 N52 C52 116.73(19)
C51 N52 C53 118.87(19)
C52 N52 C53 112.60(19)
C51 N53 C55 121.4(2)
C51 N53 C54 119.1(2)
C55 N53 C54 114.2(2)
C61 N61 Ce2 170.08(18)
C61 N62 C62 114.4(2)
C61 N62 C63 116.32(19)
C62 N62 C63 111.8(2)
C61 N63 C64 114.96(19)
C61 N63 C65 118.81(18)
C64 N63 C65 112.52(19)
C71 N71 Ce2 164.11(18)
C71 N72 C73 116.02(19)
C71 N72 C72 118.46(19)
C73 N72 C72 112.1(2)
C71 N73 C74 114.5(2)
C71 N73 C75 118.5(2)
C74 N73 C75 111.7(2)
C81 N81 Ce2 172.78(18)
C81 N82 C82 116.33(19)
C81 N82 C83 120.5(2)
C82 N82 C83 112.6(2)
C81 N83 C85 116.62(19)
C81 N83 C84 121.0(2)
C85 N83 C84 113.9(2)
N23 C24 H24A 109.5
N23 C24 H24B 109.5
H24A C24 H24B 109.5
N23 C24 H24C 109.5
H24A C24 H24C 109.5
H24B C24 H24C 109.5
C21 N23 C24 113.7(2)
C21 N23 C25 116.3(2)
C24 N23 C25 111.2(2)
N22 C23 H23A 109.5
N22 C23 H23B 109.5
H23A C23 H23B 109.5
N22 C23 H23C 109.5
H23A C23 H23C 109.5
H23B C23 H23C 109.5
C21 N22 C22 115.8(2)
C21 N22 C23 118.20(19)
C22 N22 C23 112.1(2)
N22 C22 H22A 109.5
N22 C22 H22B 109.5
H22A C22 H22B 109.5
N22 C22 H22C 109.5
H22A C22 H22C 109.5
H22B C22 H22C 109.5
C21 N21 Ce1 161.62(19)
N21 C21 N23 124.6(2)
N21 C21 N22 123.6(2)
N23 C21 N22 111.78(19)
N23 C25 H25A 109.5
N23 C25 H25B 109.5
H25A C25 H25B 109.5
N23 C25 H25C 109.5
H25A C25 H25C 109.5
H25B C25 H25C 109.5
N11 C11 N13 123.7(2)
N11 C11 N12 124.4(2)
N13 C11 N12 111.89(19)
N12 C12 H12A 109.5
N12 C12 H12B 109.5
H12A C12 H12B 109.5
N12 C12 H12C 109.5
H12A C12 H12C 109.5
H12B C12 H12C 109.5
N12 C13 H13A 109.5
N12 C13 H13B 109.5
H13A C13 H13B 109.5
N12 C13 H13C 109.5
H13A C13 H13C 109.5
H13B C13 H13C 109.5
N13 C14 H14A 109.5
N13 C14 H14B 109.5
H14A C14 H14B 109.5
N13 C14 H14C 109.5
H14A C14 H14C 109.5
H14B C14 H14C 109.5
N13 C15 H15A 109.5
N13 C15 H15B 109.5
H15A C15 H15B 109.5
N13 C15 H15C 109.5
H15A C15 H15C 109.5
H15B C15 H15C 109.5
N31 C31 N32 124.8(2)
N31 C31 N33 124.5(2)
N32 C31 N33 110.7(2)
N32 C32 H32A 109.5
N32 C32 H32B 109.5
H32A C32 H32B 109.5
N32 C32 H32C 109.5
H32A C32 H32C 109.5
H32B C32 H32C 109.5
N32 C33 H33A 109.5
N32 C33 H33B 109.5
H33A C33 H33B 109.5
N32 C33 H33C 109.5
H33A C33 H33C 109.5
H33B C33 H33C 109.5
N33 C34 H34A 109.5
N33 C34 H34B 109.5
H34A C34 H34B 109.5
N33 C34 H34C 109.5
H34A C34 H34C 109.5
H34B C34 H34C 109.5
N33 C35 H35A 109.5
N33 C35 H35B 109.5
H35A C35 H35B 109.5
N33 C35 H35C 109.5
H35A C35 H35C 109.5
H35B C35 H35C 109.5
N41 C41 N43 124.0(2)
N41 C41 N42 123.5(2)
N43 C41 N42 112.5(2)
N42 C42 H42A 109.5
N42 C42 H42B 109.5
H42A C42 H42B 109.5
N42 C42 H42C 109.5
H42A C42 H42C 109.5
H42B C42 H42C 109.5
N42 C43 H43A 109.5
N42 C43 H43B 109.5
H43A C43 H43B 109.5
N42 C43 H43C 109.5
H43A C43 H43C 109.5
H43B C43 H43C 109.5
N43 C44 H44A 109.5
N43 C44 H44B 109.5
H44A C44 H44B 109.5
N43 C44 H44C 109.5
H44A C44 H44C 109.5
H44B C44 H44C 109.5
N43 C45A H45A 109.5
N43 C45A H45B 109.5
H45A C45A H45B 109.5
N43 C45A H45C 109.5
H45A C45A H45C 109.5
H45B C45A H45C 109.5
N43 C45B H45D 109.5
N43 C45B H45E 109.5
H45D C45B H45E 109.5
N43 C45B H45F 109.5
H45D C45B H45F 109.5
H45E C45B H45F 109.5
N51 C51 N53 124.2(2)
N51 C51 N52 123.2(2)
N53 C51 N52 112.7(2)
N52 C52 H52A 109.5
N52 C52 H52B 109.5
H52A C52 H52B 109.5
N52 C52 H52C 109.5
H52A C52 H52C 109.5
H52B C52 H52C 109.5
N52 C53 H53A 109.5
N52 C53 H53B 109.5
H53A C53 H53B 109.5
N52 C53 H53C 109.5
H53A C53 H53C 109.5
H53B C53 H53C 109.5
N53 C54 H54A 109.5
N53 C54 H54B 109.5
H54A C54 H54B 109.5
N53 C54 H54C 109.5
H54A C54 H54C 109.5
H54B C54 H54C 109.5
N53 C55 H55A 109.5
N53 C55 H55B 109.5
H55A C55 H55B 109.5
N53 C55 H55C 109.5
H55A C55 H55C 109.5
H55B C55 H55C 109.5
N61 C61 N63 124.4(2)
N61 C61 N62 124.6(2)
N63 C61 N62 111.03(19)
N62 C62 H62A 109.5
N62 C62 H62B 109.5
H62A C62 H62B 109.5
N62 C62 H62C 109.5
H62A C62 H62C 109.5
H62B C62 H62C 109.5
N62 C63 H63A 109.5
N62 C63 H63B 109.5
H63A C63 H63B 109.5
N62 C63 H63C 109.5
H63A C63 H63C 109.5
H63B C63 H63C 109.5
N63 C64 H64A 109.5
N63 C64 H64B 109.5
H64A C64 H64B 109.5
N63 C64 H64C 109.5
H64A C64 H64C 109.5
H64B C64 H64C 109.5
N63 C65 H65A 109.5
N63 C65 H65B 109.5
H65A C65 H65B 109.5
N63 C65 H65C 109.5
H65A C65 H65C 109.5
H65B C65 H65C 109.5
N71 C71 N73 124.1(2)
N71 C71 N72 124.3(2)
N73 C71 N72 111.58(19)
N72 C72 H72A 109.5
N72 C72 H72B 109.5
H72A C72 H72B 109.5
N72 C72 H72C 109.5
H72A C72 H72C 109.5
H72B C72 H72C 109.5
N72 C73 H73A 109.5
N72 C73 H73B 109.5
H73A C73 H73B 109.5
N72 C73 H73C 109.5
H73A C73 H73C 109.5
H73B C73 H73C 109.5
N73 C74 H74A 109.5
N73 C74 H74B 109.5
H74A C74 H74B 109.5
N73 C74 H74C 109.5
H74A C74 H74C 109.5
H74B C74 H74C 109.5
N73 C75 H75A 109.5
N73 C75 H75B 109.5
H75A C75 H75B 109.5
N73 C75 H75C 109.5
H75A C75 H75C 109.5
H75B C75 H75C 109.5
N81 C81 N82 123.9(2)
N81 C81 N83 123.7(2)
N82 C81 N83 112.40(19)
N82 C82 H82A 109.5
N82 C82 H82B 109.5
H82A C82 H82B 109.5
N82 C82 H82C 109.5
H82A C82 H82C 109.5
H82B C82 H82C 109.5
N82 C83 H83A 109.5
N82 C83 H83B 109.5
H83A C83 H83B 109.5
N82 C83 H83C 109.5
H83A C83 H83C 109.5
H83B C83 H83C 109.5
N83 C84 H84A 109.5
N83 C84 H84B 109.5
H84A C84 H84B 109.5
N83 C84 H84C 109.5
H84A C84 H84C 109.5
H84B C84 H84C 109.5
N83 C85 H85A 109.5
N83 C85 H85B 109.5
H85A C85 H85B 109.5
N83 C85 H85C 109.5
H85A C85 H85C 109.5
H85B C85 H85C 109.5

loop_
_geom_bond_atom_site_label_1
_geom_bond_atom_site_label_2
_geom_bond_distance
Ce1 N11 2.2033(19)
Ce1 N21 2.213(2)
Ce1 N31 2.223(2)
Ce1 N51 2.3465(18)
Ce1 N41 2.4124(18)
Ce1 Ce2 3.83273(18)
Ce2 N81 2.1887(19)
Ce2 N71 2.2072(19)
Ce2 N61 2.2242(19)
Ce2 N41 2.3692(19)
Ce2 N51 2.4274(18)
N11 C11 1.269(3)
N12 C11 1.418(3)
N12 C12 1.454(3)
N12 C13 1.463(3)
N13 C11 1.405(3)
N13 C14 1.454(3)
N13 C15 1.458(3)
N31 C31 1.270(3)
N32 C31 1.403(3)
N32 C32 1.456(3)
N32 C33 1.461(3)
N33 C31 1.421(3)
N33 C35 1.448(3)
N33 C34 1.466(3)
N41 C41 1.286(3)
N42 C41 1.398(3)
N42 C42 1.454(3)
N42 C43 1.467(3)
N43 C41 1.395(3)
N43 C45A 1.446(7)
N43 C44 1.455(3)
N43 C45B 1.51(2)
N51 C51 1.293(3)
N52 C51 1.398(3)
N52 C52 1.452(3)
N52 C53 1.463(3)
N53 C51 1.388(3)
N53 C55 1.449(3)
N53 C54 1.452(3)
N61 C61 1.269(3)
N62 C61 1.421(3)
N62 C62 1.451(3)
N62 C63 1.465(3)
N63 C61 1.406(3)
N63 C64 1.454(3)
N63 C65 1.460(3)
N71 C71 1.269(3)
N72 C71 1.411(3)
N72 C73 1.447(3)
N72 C72 1.465(3)
N73 C71 1.408(3)
N73 C74 1.452(3)
N73 C75 1.465(3)
N81 C81 1.275(3)
N82 C81 1.405(3)
N82 C82 1.453(3)
N82 C83 1.457(3)
N83 C81 1.409(3)
N83 C85 1.450(3)
N83 C84 1.453(3)
C24 N23 1.451(3)
C24 H24A 0.9800
C24 H24B 0.9800
C24 H24C 0.9800
N23 C21 1.412(3)
N23 C25 1.471(3)
C23 N22 1.464(3)
C23 H23A 0.9800
C23 H23B 0.9800
C23 H23C 0.9800
N22 C21 1.416(3)
N22 C22 1.450(3)
C22 H22A 0.9800
C22 H22B 0.9800
C22 H22C 0.9800
N21 C21 1.270(3)
C25 H25A 0.9800
C25 H25B 0.9800
C25 H25C 0.9800
C12 H12A 0.9800
C12 H12B 0.9800
C12 H12C 0.9800
C13 H13A 0.9800
C13 H13B 0.9800
C13 H13C 0.9800
C14 H14A 0.9800
C14 H14B 0.9800
C14 H14C 0.9800
C15 H15A 0.9800
C15 H15B 0.9800
C15 H15C 0.9800
C32 H32A 0.9800
C32 H32B 0.9800
C32 H32C 0.9800
C33 H33A 0.9800
C33 H33B 0.9800
C33 H33C 0.9800
C34 H34A 0.9800
C34 H34B 0.9800
C34 H34C 0.9800
C35 H35A 0.9800
C35 H35B 0.9800
C35 H35C 0.9800
C42 H42A 0.9800
C42 H42B 0.9800
C42 H42C 0.9800
C43 H43A 0.9800
C43 H43B 0.9800
C43 H43C 0.9800
C44 H44A 0.9800
C44 H44B 0.9800
C44 H44C 0.9800
C45A H45A 0.9800
C45A H45B 0.9800
C45A H45C 0.9800
C45B H45D 0.9800
C45B H45E 0.9800
C45B H45F 0.9800
C52 H52A 0.9800
C52 H52B 0.9800
C52 H52C 0.9800
C53 H53A 0.9800
C53 H53B 0.9800
C53 H53C 0.9800
C54 H54A 0.9800
C54 H54B 0.9800
C54 H54C 0.9800
C55 H55A 0.9800
C55 H55B 0.9800
C55 H55C 0.9800
C62 H62A 0.9800
C62 H62B 0.9800
C62 H62C 0.9800
C63 H63A 0.9800
C63 H63B 0.9800
C63 H63C 0.9800
C64 H64A 0.9800
C64 H64B 0.9800
C64 H64C 0.9800
C65 H65A 0.9800
C65 H65B 0.9800
C65 H65C 0.9800
C72 H72A 0.9800
C72 H72B 0.9800
C72 H72C 0.9800
C73 H73A 0.9800
C73 H73B 0.9800
C73 H73C 0.9800
C74 H74A 0.9800
C74 H74B 0.9800
C74 H74C 0.9800
C75 H75A 0.9800
C75 H75B 0.9800
C75 H75C 0.9800
C82 H82A 0.9800
C82 H82B 0.9800
C82 H82C 0.9800
C83 H83A 0.9800
C83 H83B 0.9800
C83 H83C 0.9800
C84 H84A 0.9800
C84 H84B 0.9800
C84 H84C 0.9800
C85 H85A 0.9800
C85 H85B 0.9800
C85 H85C 0.9800

loop_
_geom_torsion_atom_site_label_1
_geom_torsion_atom_site_label_2
_geom_torsion_atom_site_label_3
_geom_torsion_atom_site_label_4
_geom_torsion
Ce1 N21 C21 N23 42.9(7)
Ce1 N21 C21 N22 -137.3(5)
C24 N23 C21 N21 -7.4(3)
C25 N23 C21 N21 123.6(3)
C24 N23 C21 N22 172.7(2)
C25 N23 C21 N22 -56.2(3)
C22 N22 C21 N21 -0.5(3)
C23 N22 C21 N21 136.8(2)
C22 N22 C21 N23 179.3(2)
C23 N22 C21 N23 -43.4(3)
Ce1 N11 C11 N13 -104.5(10)
Ce1 N11 C11 N12 75.5(10)
C14 N13 C11 N11 3.0(4)
C15 N13 C11 N11 -135.9(3)
C14 N13 C11 N12 -177.0(2)
C15 N13 C11 N12 44.1(3)
C12 N12 C11 N11 6.1(3)
C13 N12 C11 N11 -126.1(3)
C12 N12 C11 N13 -173.9(2)
C13 N12 C11 N13 53.9(3)
C32 N32 C31 N31 2.4(4)
C33 N32 C31 N31 -134.3(3)
C32 N32 C31 N33 -177.8(2)
C33 N32 C31 N33 45.5(3)
C35 N33 C31 N31 11.4(4)
C34 N33 C31 N31 -123.4(3)
C35 N33 C31 N32 -168.4(2)
C34 N33 C31 N32 56.9(3)
Ce2 N41 C41 N43 111.8(2)
Ce1 N41 C41 N43 -81.9(3)
Ce2 N41 C41 N42 -68.7(3)
Ce1 N41 C41 N42 97.6(2)
C45A N43 C41 N41 142.9(6)
C44 N43 C41 N41 -12.1(4)
C45B N43 C41 N41 121.6(12)
C45A N43 C41 N42 -36.7(7)
C44 N43 C41 N42 168.3(2)
C45B N43 C41 N42 -58.0(12)
C42 N42 C41 N41 -4.9(3)
C43 N42 C41 N41 137.0(3)
C42 N42 C41 N43 174.7(2)
C43 N42 C41 N43 -43.4(3)
Ce1 N51 C51 N53 -110.1(2)
Ce2 N51 C51 N53 79.3(3)
Ce1 N51 C51 N52 70.3(3)
Ce2 N51 C51 N52 -100.3(2)
C55 N53 C51 N51 -136.7(2)
C54 N53 C51 N51 16.0(3)
C55 N53 C51 N52 43.0(3)
C54 N53 C51 N52 -164.4(2)
C52 N52 C51 N51 4.1(3)
C53 N52 C51 N51 -136.2(2)
C52 N52 C51 N53 -175.5(2)
C53 N52 C51 N53 44.2(3)
C64 N63 C61 N61 -3.8(3)
C65 N63 C61 N61 133.8(2)
C64 N63 C61 N62 176.64(19)
C65 N63 C61 N62 -45.8(3)
C62 N62 C61 N61 -7.8(3)
C63 N62 C61 N61 125.1(2)
C62 N62 C61 N63 171.83(19)
C63 N62 C61 N63 -55.3(3)
Ce2 N71 C71 N73 -35.9(8)
Ce2 N71 C71 N72 144.0(5)
C74 N73 C71 N71 4.3(3)
C75 N73 C71 N71 -130.9(2)
C74 N73 C71 N72 -175.6(2)
C75 N73 C71 N72 49.1(3)
C73 N72 C71 N71 3.3(3)
C72 N72 C71 N71 -134.6(2)
C73 N72 C71 N73 -176.8(2)
C72 N72 C71 N73 45.4(3)
C82 N82 C81 N81 -4.0(4)
C83 N82 C81 N81 138.1(3)
C82 N82 C81 N83 176.2(2)
C83 N82 C81 N83 -41.7(3)
C85 N83 C81 N81 -7.3(4)
C84 N83 C81 N81 138.7(3)
C85 N83 C81 N82 172.4(2)
C84 N83 C81 N82 -41.5(3)
